data_7154181
loop_
_publ_author_name
'Savych, Iryna'
'Gl\"asel, Tim'
'Villinger, Alexander'
'Sosnovskikh, Vyacheslav Ya'
'Iaroshenko, Viktor O.'
'Langer, Peter'

_publ_section_title
;
 Synthesis of functionalized 2-salicyloylfurans, furo[3,2-b]chromen-9-ones
 and 2-benzoyl-8H-thieno[2,3-b]indoles by one-pot cyclizations of
 3-halochromones with \b-ketoamides and 1,3-dihydroindole-2-thiones.
;
_journal_issue 3
_journal_name_full 'Organic &amp; biomolecular chemistry'
_journal_page_first 729
_journal_page_last 750
_journal_paper_doi 10.1039/c4ob01730g
_journal_volume 13
_journal_year 2015
_chemical_formula_moiety 'C21 H19 N O4'
_chemical_formula_sum 'C21 H19 N O4'
_chemical_formula_weight 349.37
_chemical_name_systematic 1-{2-[(2,4-Dimethylphenyl)amino]-5-[(2-hydroxyphenyl)carbonyl]furan-3-yl}ethan-1-one
_space_group_IT_number 41
_symmetry_cell_setting orthorhombic
_symmetry_Int_Tables_number 41
_symmetry_space_group_name_Hall 'A 2 -2ab'
_symmetry_space_group_name_H-M 'A b a 2'
_atom_sites_solution_hydrogens geom
_atom_sites_solution_primary direct
_atom_sites_solution_secondary difmap
_audit_creation_method SHELXL-97
_cell_angle_alpha 90.00
_cell_angle_beta 90.00
_cell_angle_gamma 90.00
_cell_formula_units_Z 16
_cell_length_a 53.5172(16)
_cell_length_b 17.0124(6)
_cell_length_c 7.5768(2)
_cell_measurement_reflns_used 5710
_cell_measurement_temperature 173(2)
_cell_measurement_theta_max 50.896
_cell_measurement_theta_min 4.850
_cell_volume 6898.3(4)
_computing_cell_refinement 'Bruker Apex V7.51A'
_computing_data_collection 'Bruker Apex V7.51A'
_computing_data_reduction 'Bruker SAINT'
_computing_molecular_graphics 'ORTEP-3v2.01 (Farrugia, 1997)'
_computing_publication_material SHELXL-97
_computing_structure_refinement 'SHELXL-97 (Sheldrick, 1997)'
_computing_structure_solution 'SHELXS-97 (Sheldrick, 1997)'
_diffrn_ambient_temperature 173(2)
_diffrn_measured_fraction_theta_full 0.800
_diffrn_measured_fraction_theta_max 0.800
_diffrn_measurement_device_type 'Bruker-Nonius Apex X8-CCD-diffractometer'
_diffrn_measurement_method 'phi and omega scans'
_diffrn_radiation_monochromator graphite
_diffrn_radiation_source 'sealed tube'
_diffrn_radiation_type MoK\a
_diffrn_radiation_wavelength 0.71073
_diffrn_reflns_av_R_equivalents 0.0322
_diffrn_reflns_av_sigmaI/netI 0.0464
_diffrn_reflns_limit_h_max 63
_diffrn_reflns_limit_h_min -54
_diffrn_reflns_limit_k_max 21
_diffrn_reflns_limit_k_min -22
_diffrn_reflns_limit_l_max 9
_diffrn_reflns_limit_l_min -9
_diffrn_reflns_number 17536
_diffrn_reflns_theta_full 28.00
_diffrn_reflns_theta_max 28.00
_diffrn_reflns_theta_min 2.84
_exptl_absorpt_coefficient_mu 0.093
_exptl_absorpt_correction_T_max 0.9907
_exptl_absorpt_correction_T_min 0.9725
_exptl_absorpt_correction_type multi-scan
_exptl_absorpt_process_details '(SADABS; Sheldrick, 2004)'
_exptl_crystal_colour yellow
_exptl_crystal_density_diffrn 1.346
_exptl_crystal_density_method 'not measured'
_exptl_crystal_description block
_exptl_crystal_F_000 2944
_exptl_crystal_size_max 0.30
_exptl_crystal_size_mid 0.20
_exptl_crystal_size_min 0.10
_refine_diff_density_max 0.184
_refine_diff_density_min -0.236
_refine_diff_density_rms 0.044
_refine_ls_abs_structure_details 'Flack H D (1983), Acta Cryst. A39, 876-881'
_refine_ls_abs_structure_Flack -0.3(9)
_refine_ls_extinction_method none
_refine_ls_goodness_of_fit_ref 1.036
_refine_ls_hydrogen_treatment mixed
_refine_ls_matrix_type full
_refine_ls_number_parameters 491
_refine_ls_number_reflns 5398
_refine_ls_number_restraints 1
_refine_ls_restrained_S_all 1.036
_refine_ls_R_factor_all 0.0575
_refine_ls_R_factor_gt 0.0422
_refine_ls_shift/su_max 0.001
_refine_ls_shift/su_mean 0.000
_refine_ls_structure_factor_coef Fsqd
_refine_ls_weighting_details 'calc w=1/[\s^2^(Fo^2^)+(0.0426P)^2^+0.9736P] where P=(Fo^2^+2Fc^2^)/3'
_refine_ls_weighting_scheme calc
_refine_ls_wR_factor_gt 0.0819
_refine_ls_wR_factor_ref 0.0886
_reflns_number_gt 4479
_reflns_number_total 5398
_reflns_threshold_expression >2\s(I)
_cod_data_source_file c4ob01730g2.cif
_cod_data_source_block is_is29d1
_cod_depositor_comments 'Adding full bibliography for 7154181--7154183.cif.'
_cod_original_sg_symbol_Hall 'A 2 -2ac'
_cod_database_code 7154181

loop_
_symmetry_equiv_pos_as_xyz
'x, y, z'
'-x, -y, z'
'x+1/2, -y+1/2, z'
'-x+1/2, y+1/2, z'
'x, y+1/2, z+1/2'
'-x, -y+1/2, z+1/2'
'x+1/2, -y+1, z+1/2'
'-x+1/2, y+1, z+1/2'

loop_
_atom_site_label
_atom_site_type_symbol
_atom_site_fract_x
_atom_site_fract_y
_atom_site_fract_z
_atom_site_U_iso_or_equiv
_atom_site_adp_type
_atom_site_occupancy
_atom_site_symmetry_multiplicity
_atom_site_calc_flag
_atom_site_refinement_flags
N1 N 0.63130(5) 0.97026(13) 1.0019(3) 0.0261(6) Uani 1 1 d .
O1 O 0.59734(3) 0.88989(8) 0.9391(2) 0.0214(4) Uani 1 1 d .
O2 O 0.57162(4) 0.76267(9) 0.8528(3) 0.0350(5) Uani 1 1 d .
O3 O 0.54036(4) 0.69591(10) 0.6315(3) 0.0327(5) Uani 1 1 d .
O4 O 0.62143(4) 1.12041(10) 0.8829(2) 0.0400(5) Uani 1 1 d .
C1 C 0.60841(5) 0.96091(14) 0.9356(3) 0.0226(6) Uani 1 1 d .
C2 C 0.59334(5) 1.01643(13) 0.8559(3) 0.0220(6) Uani 1 1 d .
C3 C 0.57169(5) 0.97546(13) 0.8030(3) 0.0246(6) Uani 1 1 d .
H3 H 0.5578 0.9974 0.7423 0.030 Uiso 1 1 calc R
C5 C 0.60061(6) 1.09837(14) 0.8323(3) 0.0301(7) Uani 1 1 d .
C6 C 0.58235(6) 1.15399(14) 0.7509(4) 0.0426(8) Uani 1 1 d .
H6A H 0.5697 1.1687 0.8385 0.064 Uiso 1 1 calc R
H6B H 0.5742 1.1286 0.6502 0.064 Uiso 1 1 calc R
H6C H 0.5912 1.2012 0.7107 0.064 Uiso 1 1 calc R
C7 C 0.56072(5) 0.82637(14) 0.8244(3) 0.0243(6) Uani 1 1 d .
C8 C 0.53533(5) 0.82746(13) 0.7497(3) 0.0215(6) Uani 1 1 d .
C9 C 0.52671(5) 0.76204(13) 0.6539(3) 0.0244(6) Uani 1 1 d .
C10 C 0.50362(5) 0.76408(15) 0.5727(3) 0.0283(7) Uani 1 1 d .
H10 H 0.4983 0.7206 0.5038 0.034 Uiso 1 1 calc R
C11 C 0.48824(5) 0.82851(15) 0.5904(4) 0.0344(7) Uani 1 1 d .
H11 H 0.4724 0.8294 0.5335 0.041 Uiso 1 1 calc R
C12 C 0.49583(5) 0.89174(15) 0.6911(4) 0.0352(7) Uani 1 1 d .
H12 H 0.4851 0.9357 0.7060 0.042 Uiso 1 1 calc R
C13 C 0.51904(5) 0.89111(14) 0.7699(3) 0.0274(7) Uani 1 1 d .
H13 H 0.5241 0.9348 0.8394 0.033 Uiso 1 1 calc R
C14 C 0.64788(5) 0.91679(15) 1.0837(3) 0.0253(7) Uani 1 1 d .
C15 C 0.67216(5) 0.94304(15) 1.1145(3) 0.0265(6) Uani 1 1 d .
C16 C 0.68869(5) 0.89181(16) 1.1964(3) 0.0315(7) Uani 1 1 d .
H16 H 0.7053 0.9091 1.2179 0.038 Uiso 1 1 calc R
C17 C 0.68190(6) 0.81562(15) 1.2485(3) 0.0305(7) Uani 1 1 d .
C18 C 0.65764(6) 0.79236(16) 1.2153(3) 0.0293(7) Uani 1 1 d .
H18 H 0.6525 0.7411 1.2493 0.035 Uiso 1 1 calc R
C19 C 0.64073(5) 0.84141(14) 1.1343(3) 0.0269(6) Uani 1 1 d .
H19 H 0.6242 0.8238 1.1128 0.032 Uiso 1 1 calc R
C20 C 0.68039(5) 1.02477(15) 1.0648(4) 0.0364(7) Uani 1 1 d .
H20A H 0.6708 1.0634 1.1327 0.055 Uiso 1 1 calc R
H20B H 0.6775 1.0332 0.9384 0.055 Uiso 1 1 calc R
H20C H 0.6982 1.0309 1.0909 0.055 Uiso 1 1 calc R
C21 C 0.70036(6) 0.76189(15) 1.3371(4) 0.0441(8) Uani 1 1 d .
H21A H 0.6926 0.7382 1.4416 0.066 Uiso 1 1 calc R
H21B H 0.7151 0.7921 1.3725 0.066 Uiso 1 1 calc R
H21C H 0.7053 0.7203 1.2547 0.066 Uiso 1 1 calc R
H1 H 0.6355(5) 1.0224(15) 0.994(4) 0.039(8) Uiso 1 1 d .
H3A H 0.5535(6) 0.6983(17) 0.705(4) 0.053(10) Uiso 1 1 d .
N2 N 0.68404(4) 0.89974(12) 0.6621(3) 0.0243(5) Uani 1 1 d .
O5 O 0.64689(3) 0.94365(9) 0.53399(19) 0.0222(4) Uani 1 1 d .
O6 O 0.61388(4) 1.03729(10) 0.4048(2) 0.0393(5) Uani 1 1 d .
O7 O 0.57095(5) 1.08316(10) 0.3209(3) 0.0610(7) Uani 1 1 d .
O8 O 0.67694(4) 0.75190(9) 0.7956(2) 0.0341(5) Uani 1 1 d .
C4 C 0.57411(5) 0.89912(13) 0.8539(3) 0.0207(6) Uani 1 1 d .
C22 C 0.66000(5) 0.88928(14) 0.6210(3) 0.0224(6) Uani 1 1 d .
C23 C 0.64520(5) 0.82398(14) 0.6615(3) 0.0221(6) Uani 1 1 d .
C24 C 0.62156(5) 0.84182(13) 0.5913(3) 0.0222(6) Uani 1 1 d .
H24 H 0.6072 0.8091 0.5981 0.027 Uiso 1 1 calc R
C25 C 0.62254(5) 0.91339(13) 0.5122(3) 0.0211(6) Uani 1 1 d .
C26 C 0.65468(6) 0.75604(14) 0.7567(3) 0.0258(7) Uani 1 1 d .
C27 C 0.63660(5) 0.69224(13) 0.8032(4) 0.0322(7) Uani 1 1 d .
H27A H 0.6307 0.6666 0.6951 0.048 Uiso 1 1 calc R
H27B H 0.6223 0.7149 0.8662 0.048 Uiso 1 1 calc R
H27C H 0.6449 0.6535 0.8789 0.048 Uiso 1 1 calc R
C29 C 0.60614(5) 0.96846(14) 0.4245(3) 0.0257(6) Uani 1 1 d .
C30 C 0.58111(5) 0.94625(14) 0.3620(3) 0.0236(6) Uani 1 1 d .
C31 C 0.56425(6) 1.00587(13) 0.3166(4) 0.0342(7) Uani 1 1 d .
C32 C 0.54002(6) 0.98825(16) 0.2672(4) 0.0458(9) Uani 1 1 d .
H32 H 0.5286 1.0294 0.2418 0.055 Uiso 1 1 calc R
C33 C 0.53252(6) 0.91151(16) 0.2549(3) 0.0358(7) Uani 1 1 d .
H33 H 0.5158 0.8996 0.2224 0.043 Uiso 1 1 calc R
C34 C 0.54918(5) 0.85093(15) 0.2895(3) 0.0304(7) Uani 1 1 d .
H34 H 0.5441 0.7977 0.2766 0.036 Uiso 1 1 calc R
C35 C 0.57298(5) 0.86876(14) 0.3426(3) 0.0267(6) Uani 1 1 d .
H35 H 0.5843 0.8271 0.3670 0.032 Uiso 1 1 calc R
C36 C 0.70026(5) 0.96437(14) 0.6331(3) 0.0228(6) Uani 1 1 d .
C37 C 0.72445(5) 0.95718(15) 0.7010(3) 0.0255(6) Uani 1 1 d .
C38 C 0.74073(5) 1.02014(14) 0.6749(3) 0.0300(7) Uani 1 1 d .
H38 H 0.7573 1.0161 0.7191 0.036 Uiso 1 1 calc R
C39 C 0.73384(5) 1.08843(14) 0.5874(3) 0.0280(7) Uani 1 1 d .
C40 C 0.70971(6) 1.09343(14) 0.5229(3) 0.0298(7) Uani 1 1 d .
H40 H 0.7046 1.1395 0.4620 0.036 Uiso 1 1 calc R
C41 C 0.69280(5) 1.03248(14) 0.5453(3) 0.0279(7) Uani 1 1 d .
H41 H 0.6762 1.0371 0.5013 0.034 Uiso 1 1 calc R
C42 C 0.73289(5) 0.88507(14) 0.7983(4) 0.0367(7) Uani 1 1 d .
H42A H 0.7495 0.8942 0.8483 0.055 Uiso 1 1 calc R
H42B H 0.7336 0.8405 0.7165 0.055 Uiso 1 1 calc R
H42C H 0.7211 0.8734 0.8936 0.055 Uiso 1 1 calc R
C43 C 0.75253(6) 1.15422(14) 0.5610(4) 0.0394(7) Uani 1 1 d .
H43A H 0.7647 1.1387 0.4712 0.059 Uiso 1 1 calc R
H43B H 0.7612 1.1648 0.6726 0.059 Uiso 1 1 calc R
H43C H 0.7438 1.2018 0.5223 0.059 Uiso 1 1 calc R
H2 H 0.6900(5) 0.8548(16) 0.731(4) 0.056(9) Uiso 1 1 d .
H7 H 0.5904(7) 1.084(2) 0.344(5) 0.101(14) Uiso 1 1 d .

loop_
_atom_site_aniso_label
_atom_site_aniso_U_11
_atom_site_aniso_U_22
_atom_site_aniso_U_33
_atom_site_aniso_U_23
_atom_site_aniso_U_13
_atom_site_aniso_U_12
N1 0.0260(17) 0.0237(13) 0.0285(11) 0.0002(10) -0.0077(10) -0.0028(11)
O1 0.0176(12) 0.0230(9) 0.0236(8) 0.0010(7) -0.0031(8) -0.0009(8)
O2 0.0307(14) 0.0230(10) 0.0515(12) 0.0019(9) -0.0098(10) 0.0018(9)
O3 0.0327(15) 0.0237(10) 0.0417(11) -0.0067(8) -0.0082(11) 0.0049(9)
O4 0.0400(16) 0.0313(11) 0.0486(12) -0.0016(9) -0.0108(10) -0.0112(9)
C1 0.022(2) 0.0254(14) 0.0203(12) -0.0042(11) -0.0004(12) -0.0034(12)
C2 0.0209(18) 0.0200(13) 0.0252(12) -0.0028(11) -0.0021(11) 0.0002(12)
C3 0.0228(19) 0.0251(14) 0.0261(12) 0.0020(12) -0.0009(13) 0.0023(12)
C5 0.031(2) 0.0274(15) 0.0314(14) -0.0046(12) -0.0014(14) -0.0020(13)
C6 0.051(2) 0.0224(14) 0.0546(18) 0.0035(14) -0.0009(17) 0.0007(14)
C7 0.0276(19) 0.0218(13) 0.0234(12) 0.0009(11) 0.0010(12) 0.0012(12)
C8 0.0180(18) 0.0224(13) 0.0242(12) 0.0022(11) 0.0012(12) -0.0035(11)
C9 0.027(2) 0.0193(14) 0.0268(13) 0.0046(11) -0.0001(12) 0.0006(12)
C10 0.026(2) 0.0302(16) 0.0292(14) -0.0004(12) -0.0044(13) -0.0036(13)
C11 0.024(2) 0.0354(17) 0.0440(17) 0.0042(14) -0.0072(14) -0.0030(13)
C12 0.020(2) 0.0266(15) 0.0586(18) 0.0019(14) -0.0032(15) 0.0044(13)
C13 0.021(2) 0.0211(14) 0.0399(15) -0.0018(12) 0.0031(13) -0.0025(12)
C14 0.029(2) 0.0307(15) 0.0163(11) -0.0052(11) -0.0020(12) 0.0014(14)
C15 0.0210(19) 0.0357(16) 0.0228(13) -0.0061(12) -0.0008(12) -0.0003(13)
C16 0.022(2) 0.0430(18) 0.0289(14) -0.0083(13) -0.0033(12) -0.0004(14)
C17 0.029(2) 0.0381(17) 0.0243(13) -0.0067(12) -0.0027(13) 0.0088(14)
C18 0.035(2) 0.0299(15) 0.0226(12) 0.0001(11) -0.0048(13) 0.0039(14)
C19 0.0243(19) 0.0299(15) 0.0266(13) 0.0000(12) -0.0039(13) -0.0027(12)
C20 0.030(2) 0.0401(17) 0.0393(16) -0.0005(13) -0.0041(14) -0.0049(14)
C21 0.042(2) 0.0463(18) 0.0436(17) -0.0050(14) -0.0081(16) 0.0155(15)
N2 0.0216(17) 0.0252(13) 0.0262(11) 0.0031(10) -0.0018(10) -0.0016(11)
O5 0.0205(13) 0.0205(9) 0.0257(9) 0.0024(7) 0.0016(8) -0.0019(8)
O6 0.0398(15) 0.0212(10) 0.0571(13) 0.0113(9) -0.0126(10) -0.0098(9)
O7 0.066(2) 0.0184(10) 0.0988(18) -0.0030(11) -0.0448(16) 0.0041(10)
O8 0.0293(15) 0.0325(10) 0.0405(11) 0.0074(9) -0.0008(10) 0.0041(9)
C4 0.0142(17) 0.0240(14) 0.0238(12) 0.0009(11) 0.0007(11) 0.0005(11)
C22 0.024(2) 0.0237(14) 0.0199(12) 0.0000(11) 0.0020(12) 0.0019(13)
C23 0.0252(19) 0.0215(14) 0.0197(12) 0.0004(11) 0.0025(11) -0.0021(11)
C24 0.0228(19) 0.0211(14) 0.0228(12) -0.0003(11) 0.0051(12) -0.0043(11)
C25 0.0157(19) 0.0225(14) 0.0249(12) -0.0025(11) 0.0012(12) -0.0037(11)
C26 0.032(2) 0.0223(14) 0.0228(13) 0.0001(11) 0.0026(13) 0.0022(13)
C27 0.035(2) 0.0232(14) 0.0381(15) 0.0054(13) -0.0005(14) 0.0010(12)
C29 0.028(2) 0.0213(14) 0.0273(13) 0.0008(12) 0.0004(13) -0.0020(12)
C30 0.0251(19) 0.0223(13) 0.0232(13) 0.0002(11) 0.0000(12) 0.0008(12)
C31 0.041(2) 0.0192(14) 0.0428(16) -0.0020(13) -0.0144(16) 0.0009(13)
C32 0.045(3) 0.0348(17) 0.057(2) -0.0125(15) -0.0224(17) 0.0163(15)
C33 0.023(2) 0.0473(18) 0.0372(16) -0.0070(14) -0.0035(13) -0.0011(14)
C34 0.032(2) 0.0273(15) 0.0315(15) -0.0006(12) -0.0013(13) -0.0049(14)
C35 0.029(2) 0.0219(13) 0.0290(13) 0.0019(11) -0.0041(13) -0.0006(12)
C36 0.0224(18) 0.0238(14) 0.0221(12) -0.0020(11) 0.0051(12) -0.0059(12)
C37 0.0232(19) 0.0288(14) 0.0245(12) -0.0018(11) 0.0022(12) 0.0017(12)
C38 0.024(2) 0.0372(16) 0.0293(14) -0.0050(13) 0.0049(12) -0.0013(13)
C39 0.028(2) 0.0295(15) 0.0263(13) -0.0052(12) 0.0061(13) -0.0083(13)
C40 0.038(2) 0.0240(14) 0.0275(14) -0.0013(11) 0.0027(14) -0.0028(13)
C41 0.029(2) 0.0257(14) 0.0291(13) 0.0000(12) -0.0023(12) -0.0038(13)
C42 0.028(2) 0.0375(16) 0.0449(16) 0.0038(14) -0.0027(14) 0.0045(13)
C43 0.036(2) 0.0423(16) 0.0398(16) -0.0028(14) 0.0069(14) -0.0168(16)

loop_
_atom_type_symbol
_atom_type_description
_atom_type_scat_dispersion_real
_atom_type_scat_dispersion_imag
_atom_type_scat_source
C C 0.0033 0.0016 'International Tables Vol C Tables 4.2.6.8 and 6.1.1.4'
H H 0.0000 0.0000 'International Tables Vol C Tables 4.2.6.8 and 6.1.1.4'
N N 0.0061 0.0033 'International Tables Vol C Tables 4.2.6.8 and 6.1.1.4'
O O 0.0106 0.0060 'International Tables Vol C Tables 4.2.6.8 and 6.1.1.4'

loop_
_geom_angle_atom_site_label_1
_geom_angle_atom_site_label_2
_geom_angle_atom_site_label_3
_geom_angle
C1 N1 C14 131.7(2)
C1 N1 H1 108.3(17)
C14 N1 H1 119.9(17)
C1 O1 C4 106.22(17)
C9 O3 H3A 108.0(19)
N1 C1 O1 120.3(2)
N1 C1 C2 128.3(2)
O1 C1 C2 111.4(2)
C1 C2 C3 105.4(2)
C1 C2 C5 123.5(2)
C3 C2 C5 131.1(2)
C4 C3 C2 108.2(2)
C4 C3 H3 125.9
C2 C3 H3 125.9
O4 C5 C2 119.5(2)
O4 C5 C6 121.7(2)
C2 C5 C6 118.8(2)
C5 C6 H6A 109.5
C5 C6 H6B 109.5
H6A C6 H6B 109.5
C5 C6 H6C 109.5
H6A C6 H6C 109.5
H6B C6 H6C 109.5
O2 C7 C4 118.9(2)
O2 C7 C8 120.5(2)
C4 C7 C8 120.4(2)
C13 C8 C9 117.7(2)
C13 C8 C7 122.9(2)
C9 C8 C7 119.4(2)
O3 C9 C10 116.7(2)
O3 C9 C8 123.1(2)
C10 C9 C8 120.2(2)
C11 C10 C9 120.7(2)
C11 C10 H10 119.6
C9 C10 H10 119.6
C10 C11 C12 119.9(3)
C10 C11 H11 120.0
C12 C11 H11 120.0
C13 C12 C11 119.9(3)
C13 C12 H12 120.0
C11 C12 H12 120.0
C12 C13 C8 121.4(2)
C12 C13 H13 119.3
C8 C13 H13 119.3
C19 C14 C15 120.4(2)
C19 C14 N1 122.7(3)
C15 C14 N1 116.9(2)
C16 C15 C14 117.9(2)
C16 C15 C20 120.3(3)
C14 C15 C20 121.8(2)
C15 C16 C17 122.8(3)
C15 C16 H16 118.6
C17 C16 H16 118.6
C18 C17 C16 117.2(2)
C18 C17 C21 121.7(3)
C16 C17 C21 121.2(3)
C19 C18 C17 121.7(3)
C19 C18 H18 119.1
C17 C18 H18 119.1
C18 C19 C14 120.1(3)
C18 C19 H19 120.0
C14 C19 H19 120.0
C15 C20 H20A 109.5
C15 C20 H20B 109.5
H20A C20 H20B 109.5
C15 C20 H20C 109.5
H20A C20 H20C 109.5
H20B C20 H20C 109.5
C17 C21 H21A 109.5
C17 C21 H21B 109.5
H21A C21 H21B 109.5
C17 C21 H21C 109.5
H21A C21 H21C 109.5
H21B C21 H21C 109.5
C22 N2 C36 131.1(2)
C22 N2 H2 109.5(16)
C36 N2 H2 119.2(17)
C22 O5 C25 106.88(18)
C31 O7 H7 106.2(19)
C3 C4 O1 108.7(2)
C3 C4 C7 136.5(2)
O1 C4 C7 114.33(19)
O5 C22 N2 121.9(2)
O5 C22 C23 111.2(2)
N2 C22 C23 126.9(2)
C22 C23 C24 104.8(2)
C22 C23 C26 122.9(3)
C24 C23 C26 132.3(2)
C25 C24 C23 109.0(2)
C25 C24 H24 125.5
C23 C24 H24 125.5
C24 C25 O5 108.1(2)
C24 C25 C29 139.5(3)
O5 C25 C29 112.2(2)
O8 C26 C23 120.2(2)
O8 C26 C27 121.9(2)
C23 C26 C27 117.9(3)
C26 C27 H27A 109.5
C26 C27 H27B 109.5
H27A C27 H27B 109.5
C26 C27 H27C 109.5
H27A C27 H27C 109.5
H27B C27 H27C 109.5
O6 C29 C25 117.4(2)
O6 C29 C30 120.3(2)
C25 C29 C30 122.3(2)
C35 C30 C31 117.2(2)
C35 C30 C29 124.1(2)
C31 C30 C29 118.7(2)
O7 C31 C32 117.5(2)
O7 C31 C30 121.5(3)
C32 C31 C30 120.9(2)
C33 C32 C31 120.0(3)
C33 C32 H32 120.0
C31 C32 H32 120.0
C32 C33 C34 120.5(3)
C32 C33 H33 119.8
C34 C33 H33 119.8
C35 C34 C33 119.2(2)
C35 C34 H34 120.4
C33 C34 H34 120.4
C34 C35 C30 122.0(2)
C34 C35 H35 119.0
C30 C35 H35 119.0
C41 C36 C37 120.9(2)
C41 C36 N2 122.9(2)
C37 C36 N2 116.2(2)
C38 C37 C36 117.3(2)
C38 C37 C42 120.6(2)
C36 C37 C42 122.1(2)
C39 C38 C37 123.0(3)
C39 C38 H38 118.5
C37 C38 H38 118.5
C40 C39 C38 117.9(2)
C40 C39 C43 121.6(2)
C38 C39 C43 120.4(3)
C39 C40 C41 121.3(2)
C39 C40 H40 119.3
C41 C40 H40 119.3
C40 C41 C36 119.5(3)
C40 C41 H41 120.2
C36 C41 H41 120.2
C37 C42 H42A 109.5
C37 C42 H42B 109.5
H42A C42 H42B 109.5
C37 C42 H42C 109.5
H42A C42 H42C 109.5
H42B C42 H42C 109.5
C39 C43 H43A 109.5
C39 C43 H43B 109.5
H43A C43 H43B 109.5
C39 C43 H43C 109.5
H43A C43 H43C 109.5
H43B C43 H43C 109.5

loop_
_geom_bond_atom_site_label_1
_geom_bond_atom_site_label_2
_geom_bond_distance
N1 C1 1.334(3)
N1 C14 1.414(3)
N1 H1 0.92(3)
O1 C1 1.346(3)
O1 C4 1.410(3)
O2 C7 1.249(3)
O3 C9 1.352(3)
O3 H3A 0.90(3)
O4 C5 1.236(3)
C1 C2 1.381(3)
C2 C3 1.410(3)
C2 C5 1.458(3)
C3 C4 1.361(3)
C3 H3 0.9500
C5 C6 1.494(4)
C6 H6A 0.9800
C6 H6B 0.9800
C6 H6C 0.9800
C7 C4 1.448(3)
C7 C8 1.472(3)
C8 C13 1.399(3)
C8 C9 1.406(3)
C9 C10 1.381(4)
C10 C11 1.377(4)
C10 H10 0.9500
C11 C12 1.380(4)
C11 H11 0.9500
C12 C13 1.378(4)
C12 H12 0.9500
C13 H13 0.9500
C14 C19 1.392(3)
C14 C15 1.393(4)
C15 C16 1.388(4)
C15 C20 1.506(4)
C16 C17 1.403(4)
C16 H16 0.9500
C17 C18 1.381(4)
C17 C21 1.504(4)
C18 C19 1.376(4)
C18 H18 0.9500
C19 H19 0.9500
C20 H20A 0.9800
C20 H20B 0.9800
C20 H20C 0.9800
C21 H21A 0.9800
C21 H21B 0.9800
C21 H21C 0.9800
N2 C22 1.336(3)
N2 C36 1.418(3)
N2 H2 0.98(3)
O5 C22 1.335(3)
O5 C25 1.411(3)
O6 C29 1.251(3)
O7 C31 1.363(3)
O7 H7 1.05(4)
O8 C26 1.229(3)
C22 C23 1.399(3)
C23 C24 1.406(3)
C23 C26 1.454(3)
C24 C25 1.358(3)
C24 H24 0.9500
C25 C29 1.446(3)
C26 C27 1.496(3)
C27 H27A 0.9800
C27 H27B 0.9800
C27 H27C 0.9800
C29 C30 1.470(4)
C30 C35 1.396(3)
C30 C31 1.400(3)
C31 C32 1.382(4)
C32 C33 1.369(4)
C32 H32 0.9500
C33 C34 1.388(4)
C33 H33 0.9500
C34 C35 1.369(4)
C34 H34 0.9500
C35 H35 0.9500
C36 C41 1.394(3)
C36 C37 1.398(4)
C37 C38 1.395(3)
C37 C42 1.501(3)
C38 C39 1.388(3)
C38 H38 0.9500
C39 C40 1.383(4)
C39 C43 1.514(3)
C40 C41 1.387(3)
C40 H40 0.9500
C41 H41 0.9500
C42 H42A 0.9800
C42 H42B 0.9800
C42 H42C 0.9800
C43 H43A 0.9800
C43 H43B 0.9800
C43 H43C 0.9800

loop_
_geom_torsion_atom_site_label_1
_geom_torsion_atom_site_label_2
_geom_torsion_atom_site_label_3
_geom_torsion_atom_site_label_4
_geom_torsion
C14 N1 C1 O1 -0.5(4)
C14 N1 C1 C2 -179.5(2)
C4 O1 C1 N1 -177.8(2)
C4 O1 C1 C2 1.3(3)
N1 C1 C2 C3 177.5(2)
O1 C1 C2 C3 -1.5(3)
N1 C1 C2 C5 -0.5(4)
O1 C1 C2 C5 -179.5(2)
C1 C2 C3 C4 1.1(3)
C5 C2 C3 C4 178.8(2)
C1 C2 C5 O4 1.1(4)
C3 C2 C5 O4 -176.2(3)
C1 C2 C5 C6 -177.5(2)
C3 C2 C5 C6 5.1(4)
O2 C7 C8 C13 157.4(2)
C4 C7 C8 C13 -27.1(4)
O2 C7 C8 C9 -22.4(4)
C4 C7 C8 C9 153.1(2)
C13 C8 C9 O3 -177.3(2)
C7 C8 C9 O3 2.5(4)
C13 C8 C9 C10 4.7(4)
C7 C8 C9 C10 -175.6(2)
O3 C9 C10 C11 179.0(2)
C8 C9 C10 C11 -2.9(4)
C9 C10 C11 C12 -0.3(4)
C10 C11 C12 C13 1.6(4)
C11 C12 C13 C8 0.3(4)
C9 C8 C13 C12 -3.4(4)
C7 C8 C13 C12 176.8(2)
C1 N1 C14 C19 -10.2(4)
C1 N1 C14 C15 170.5(2)
C19 C14 C15 C16 0.0(3)
N1 C14 C15 C16 179.3(2)
C19 C14 C15 C20 -178.8(2)
N1 C14 C15 C20 0.5(3)
C14 C15 C16 C17 0.0(4)
C20 C15 C16 C17 178.8(2)
C15 C16 C17 C18 0.0(4)
C15 C16 C17 C21 -179.9(2)
C16 C17 C18 C19 0.1(4)
C21 C17 C18 C19 -180.0(2)
C17 C18 C19 C14 -0.1(4)
C15 C14 C19 C18 0.1(4)
N1 C14 C19 C18 -179.2(2)
C2 C3 C4 O1 -0.3(3)
C2 C3 C4 C7 -171.1(3)
C1 O1 C4 C3 -0.6(2)
C1 O1 C4 C7 172.48(19)
O2 C7 C4 C3 161.1(3)
C8 C7 C4 C3 -14.5(4)
O2 C7 C4 O1 -9.4(3)
C8 C7 C4 O1 175.1(2)
C25 O5 C22 N2 179.6(2)
C25 O5 C22 C23 -1.1(2)
C36 N2 C22 O5 1.8(4)
C36 N2 C22 C23 -177.4(2)
O5 C22 C23 C24 0.3(3)
N2 C22 C23 C24 179.6(2)
O5 C22 C23 C26 -179.7(2)
N2 C22 C23 C26 -0.5(4)
C22 C23 C24 C25 0.6(3)
C26 C23 C24 C25 -179.3(2)
C23 C24 C25 O5 -1.3(3)
C23 C24 C25 C29 -176.2(3)
C22 O5 C25 C24 1.5(2)
C22 O5 C25 C29 177.9(2)
C22 C23 C26 O8 -4.7(3)
C24 C23 C26 O8 175.3(2)
C22 C23 C26 C27 175.8(2)
C24 C23 C26 C27 -4.2(4)
C24 C25 C29 O6 164.1(3)
O5 C25 C29 O6 -10.7(3)
C24 C25 C29 C30 -15.0(5)
O5 C25 C29 C30 170.2(2)
O6 C29 C30 C35 165.4(2)
C25 C29 C30 C35 -15.5(4)
O6 C29 C30 C31 -13.9(4)
C25 C29 C30 C31 165.2(2)
C35 C30 C31 O7 -176.0(3)
C29 C30 C31 O7 3.3(4)
C35 C30 C31 C32 4.6(4)
C29 C30 C31 C32 -176.1(3)
O7 C31 C32 C33 177.8(3)
C30 C31 C32 C33 -2.8(4)
C31 C32 C33 C34 -0.8(4)
C32 C33 C34 C35 2.4(4)
C33 C34 C35 C30 -0.4(4)
C31 C30 C35 C34 -3.0(4)
C29 C30 C35 C34 177.7(2)
C22 N2 C36 C41 -1.5(4)
C22 N2 C36 C37 177.2(2)
C41 C36 C37 C38 -1.0(3)
N2 C36 C37 C38 -179.7(2)
C41 C36 C37 C42 179.1(2)
N2 C36 C37 C42 0.4(3)
C36 C37 C38 C39 0.6(4)
C42 C37 C38 C39 -179.4(2)
C37 C38 C39 C40 -0.3(4)
C37 C38 C39 C43 -179.1(2)
C38 C39 C40 C41 0.3(4)
C43 C39 C40 C41 179.1(2)
C39 C40 C41 C36 -0.7(4)
C37 C36 C41 C40 1.0(4)
N2 C36 C41 C40 179.6(2)
